data_7712546
loop_
_publ_author_name
'Pankov, Roman O.'
'Prima, Darya O.'
'Kostyukovich, Alexander Yu'
'Minyaev, Mikhail E.'
'Ananikov, Valentine P.'

_publ_section_title
;
 Synthesis and a combined experimental/theoretical structural study of a
 comprehensive set of Pd/NHC complexes with <i>o</i>-, <i>m</i>-, and
 <i>p</i>-halogen-substituted aryl groups (X = F, Cl, Br, CF<sub>3</sub>).
;
_journal_name_full 'Dalton transactions (Cambridge, England : 2003)'
_journal_paper_doi 10.1039/d2dt03665g
_journal_year 2023
_chemical_formula_moiety 'C22 H15 Cl2 F6 N3 Pd'
_chemical_formula_sum 'C22 H15 Cl2 F6 N3 Pd'
_chemical_formula_weight 612.67
_space_group_crystal_system orthorhombic
_space_group_IT_number 60
_space_group_name_Hall '-P 2n 2ab'
_space_group_name_H-M_alt 'P b c n'
_atom_sites_solution_hydrogens mixed
_atom_sites_solution_primary dual
_atom_sites_solution_secondary difmap
_audit_creation_date 2023-01-24
_audit_creation_method
;
Olex2 1.5
(compiled 2021.12.09 svn.r5202d8cf for OlexSys, GUI svn.r6439)
;
_audit_update_record
;
2023-01-25 deposited with the CCDC.	2023-02-13 downloaded from the CCDC.
;
_cell_angle_alpha 90
_cell_angle_beta 90
_cell_angle_gamma 90
_cell_formula_units_Z 4
_cell_length_a 18.1381(3)
_cell_length_b 16.7952(3)
_cell_length_c 7.55530(10)
_cell_measurement_reflns_used 14748
_cell_measurement_temperature 100.0(2)
_cell_measurement_theta_max 35.7500
_cell_measurement_theta_min 2.2520
_cell_volume 2301.59(6)
_computing_cell_refinement 'CrysAlisPro 1.171.42.79a (Rigaku OD, 2022)'
_computing_data_collection 'CrysAlisPro 1.171.42.79a (Rigaku OD, 2022)'
_computing_data_reduction 'CrysAlisPro 1.171.42.79a (Rigaku OD, 2022)'
_computing_molecular_graphics 'Olex2 1.5 (Dolomanov et al., 2009)'
_computing_publication_material 'Olex2 1.5 (Dolomanov et al., 2009)'
_computing_structure_refinement 'XL  (Sheldrick, 2008)'
_computing_structure_solution 'SHELXT 2014/5 (Sheldrick, 2014)'
_diffrn_ambient_environment N~2~
_diffrn_ambient_temperature 100.0(2)
_diffrn_detector 'Hybrid Pixel Array Detector'
_diffrn_detector_area_resol_mean 10.0000
_diffrn_detector_type HyPix
_diffrn_measured_fraction_theta_full 0.999
_diffrn_measured_fraction_theta_max 0.897
_diffrn_measurement_details
;
List of Runs (angles in degrees, time in seconds):

  # Type    Start    End  Width  t~exp~   \w     \q     \k     \f   Frames
#--------------------------------------------------------------------------
  1  \w    -27.00  57.00   0.50   80.00    --  -17.65  23.00 -17.00  168
  2  \w    -56.00   8.00   0.50   80.00    --   17.96 -23.00 177.00  128
  3  \w      4.00  90.00   0.50   80.00    --   17.96  57.00  90.00  172
  4  \w    -23.00  49.00   0.50   80.00    --   17.96 -99.00 120.00  144
  5  \w     53.00  87.00   0.50   80.00    --   17.96-178.00 150.00   68
;
_diffrn_measurement_device 'four-circle diffractometer'
_diffrn_measurement_device_type 'XtaLAB Synergy, Dualflex, HyPix'
_diffrn_measurement_method '\w scans'
_diffrn_orient_matrix_type 'CrysAlisPro convention (1999,Acta A55,543-557)'
_diffrn_orient_matrix_UB_11 0.0211639000
_diffrn_orient_matrix_UB_12 0.0354382000
_diffrn_orient_matrix_UB_13 0.0047496000
_diffrn_orient_matrix_UB_21 -0.0317540000
_diffrn_orient_matrix_UB_22 0.0213718000
_diffrn_orient_matrix_UB_23 0.0274277000
_diffrn_orient_matrix_UB_31 0.0085986000
_diffrn_orient_matrix_UB_32 -0.0084113000
_diffrn_orient_matrix_UB_33 0.0896346000
_diffrn_radiation_monochromator mirror
_diffrn_radiation_probe x-ray
_diffrn_radiation_type 'Mo K\a'
_diffrn_radiation_wavelength 0.71073
_diffrn_reflns_av_R_equivalents 0.0296
_diffrn_reflns_av_unetI/netI 0.0237
_diffrn_reflns_Laue_measured_fraction_full 0.999
_diffrn_reflns_Laue_measured_fraction_max 0.897
_diffrn_reflns_limit_h_max 27
_diffrn_reflns_limit_h_min -28
_diffrn_reflns_limit_k_max 26
_diffrn_reflns_limit_k_min -25
_diffrn_reflns_limit_l_max 11
_diffrn_reflns_limit_l_min -12
_diffrn_reflns_number 29059
_diffrn_reflns_point_group_measured_fraction_full 0.999
_diffrn_reflns_point_group_measured_fraction_max 0.897
_diffrn_reflns_theta_full 25.242
_diffrn_reflns_theta_max 35.829
_diffrn_reflns_theta_min 2.246
_diffrn_source 'micro-focus sealed X-ray tube'
_diffrn_source_type 'PhotonJet (Mo) X-ray Source'
_exptl_absorpt_coefficient_mu 1.103
_exptl_absorpt_correction_T_max 0.974
_exptl_absorpt_correction_T_min 0.911
_exptl_absorpt_correction_type analytical
_exptl_absorpt_process_details
;
CrysAlisPro 1.171.42.79a (Rigaku Oxford Diffraction, 2022)
Analytical numeric absorption correction using a multifaceted crystal
model based on expressions derived by R.C. Clark & J.S. Reid.
(Clark, R. C. & Reid, J. S. (1995). Acta Cryst. A51, 887-897)
Empirical absorption correction using spherical harmonics,
implemented in SCALE3 ABSPACK scaling algorithm.
;
_exptl_crystal_colour colourless
_exptl_crystal_density_diffrn 1.768
_exptl_crystal_density_method 'not measured'
_exptl_crystal_description block
_exptl_crystal_F_000 1208
_exptl_crystal_size_max 0.14
_exptl_crystal_size_mid 0.05
_exptl_crystal_size_min 0.03
_refine_diff_density_max 0.630
_refine_diff_density_min -0.727
_refine_diff_density_rms 0.084
_refine_ls_extinction_method none
_refine_ls_goodness_of_fit_ref 1.040
_refine_ls_hydrogen_treatment mixed
_refine_ls_matrix_type full
_refine_ls_number_parameters 193
_refine_ls_number_reflns 4845
_refine_ls_number_restraints 3
_refine_ls_restrained_S_all 1.039
_refine_ls_R_factor_all 0.0356
_refine_ls_R_factor_gt 0.0259
_refine_ls_shift/su_max 0.002
_refine_ls_shift/su_mean 0.000
_refine_ls_structure_factor_coef Fsqd
_refine_ls_weighting_details 'w=1/[\s^2^(Fo^2^)+(0.0321P)^2^+1.1819P] where P=(Fo^2^+2Fc^2^)/3'
_refine_ls_weighting_scheme calc
_refine_ls_wR_factor_gt 0.0627
_refine_ls_wR_factor_ref 0.0662
_reflns_Friedel_coverage 0.000
_reflns_number_gt 4017
_reflns_number_total 4845
_reflns_threshold_expression 'I > 2\s(I)'
_cod_data_source_file d2dt03665g2.cif
_cod_data_source_block 3j
_cod_database_code 7712546
_shelx_shelxl_version_number 2018/3
_chemical_oxdiff_formula 'C22 H15 Cl2 F6 N3 Pd'
_chemical_oxdiff_usercomment PRO-2-CF3-Pd-NHC
_shelx_space_group_comment
;
The symmetry employed for this shelxl refinement is uniquely defined
by the following loop, which should always be used as a source of
symmetry information in preference to the above space-group names.
They are only intended as comments.
;
_shelx_estimated_absorpt_t_max 0.968
_shelx_estimated_absorpt_t_min 0.861
_olex2_refinement_description
;
1. Fixed Uiso
 At 1.2 times of:
  All C(H) groups
2. Restrained distances
 N2-C10 \\sim N2-C10A
 with sigma of 0.003
 C10-C11 \\sim C10A-C11A
 with sigma of 0.003
 C11-C12 \\sim C11A-C12
 with sigma of 0.003
3. Uiso/Uaniso restraints and constraints
Uanis(C10) = Uanis(C10A)
Uanis(C11) = Uanis(C11A)
4. Others
 Sof(C10A)=Sof(H10A)=Sof(C11A)=Sof(H11A)=1-FVAR(1)
 Sof(C10)=Sof(H10)=Sof(C11)=Sof(H11)=FVAR(1)
5.a Aromatic/amide H refined with riding coordinates:
 C10A(H10A), C11A(H11A)
;
_olex2_submission_special_instructions 'No special instructions were received'
_oxdiff_exptl_absorpt_empirical_details
;
Empirical correction (ABSPACK) includes:
- Absorption correction using spherical harmonics
- Frame scaling
;
_oxdiff_exptl_absorpt_empirical_full_max 1.247
_oxdiff_exptl_absorpt_empirical_full_min 0.852

loop_
_space_group_symop_operation_xyz
'x, y, z'
'-x+1/2, -y+1/2, z+1/2'
'-x, y, -z+1/2'
'x+1/2, -y+1/2, -z'
'-x, -y, -z'
'x-1/2, y-1/2, -z-1/2'
'x, -y, z-1/2'
'-x-1/2, y-1/2, z'

loop_
_atom_site_label
_atom_site_type_symbol
_atom_site_fract_x
_atom_site_fract_y
_atom_site_fract_z
_atom_site_U_iso_or_equiv
_atom_site_adp_type
_atom_site_occupancy
_atom_site_site_symmetry_order
_atom_site_calc_flag
_atom_site_refinement_flags_posn
_atom_site_refinement_flags_adp
_atom_site_refinement_flags_occupancy
_atom_site_disorder_assembly
_atom_site_disorder_group
Pd1 Pd 0.500000 0.73126(2) 0.250000 0.01183(4) Uani 1 2 d S T P A .
Cl1 Cl 0.56462(2) 0.73416(2) -0.01166(4) 0.01871(6) Uani 1 1 d . . . . .
N1 N 0.55374(6) 0.89717(6) 0.30986(14) 0.01303(18) Uani 1 1 d . . . . .
C1 C 0.500000 0.84797(10) 0.250000 0.0121(3) Uani 1 2 d S T P . .
C2 C 0.53377(7) 0.97663(8) 0.28785(17) 0.0152(2) Uani 1 1 d . . . . .
H2 H 0.5639(10) 1.0150(11) 0.328(2) 0.018(4) Uiso 1 1 d . . . . .
C3 C 0.62004(7) 0.86944(7) 0.39397(16) 0.0130(2) Uani 1 1 d . . . . .
C4 C 0.68959(7) 0.88024(7) 0.31798(16) 0.0133(2) Uani 1 1 d . . . . .
C5 C 0.75164(7) 0.85285(8) 0.40836(17) 0.0155(2) Uani 1 1 d . . . . .
H5 H 0.7979(10) 0.8612(11) 0.354(3) 0.023(5) Uiso 1 1 d . . . . .
C6 C 0.74457(7) 0.81450(8) 0.57037(17) 0.0173(2) Uani 1 1 d . . . . .
H6 H 0.7891(11) 0.7939(13) 0.625(3) 0.027(5) Uiso 1 1 d . . . . .
C7 C 0.67521(7) 0.80406(8) 0.64433(18) 0.0181(2) Uani 1 1 d . . . . .
H7 H 0.6714(14) 0.7781(13) 0.759(3) 0.027(6) Uiso 1 1 d . . . . .
C8 C 0.61287(7) 0.83129(8) 0.55632(17) 0.0154(2) Uani 1 1 d . . . . .
H8 H 0.5668(10) 0.8242(11) 0.603(2) 0.020(4) Uiso 1 1 d . . . . .
C9 C 0.70123(8) 0.92340(8) 0.14618(18) 0.0179(2) Uani 1 1 d . . . . .
F1 F 0.64861(5) 0.91027(7) 0.02642(12) 0.0285(2) Uani 1 1 d . . . . .
F2 F 0.76483(5) 0.90346(7) 0.06895(13) 0.0341(2) Uani 1 1 d . . . . .
F3 F 0.70333(7) 1.00251(6) 0.17075(14) 0.0386(3) Uani 1 1 d . . . . .
N2 N 0.500000 0.60657(10) 0.250000 0.0180(3) Uani 1 2 d DS T P . .
C10 C 0.56082(10) 0.56530(10) 0.2055(3) 0.0248(3) Uani 0.910(3) 1 d D . P A 1
H10 H 0.6047(12) 0.5983(13) 0.177(3) 0.026(5) Uiso 0.910(3) 1 d . . P A 1
C11 C 0.56237(12) 0.48247(11) 0.2043(3) 0.0313(4) Uani 0.910(3) 1 d D . P A 1
H11 H 0.6092(13) 0.4593(14) 0.167(3) 0.031(6) Uiso 0.910(3) 1 d . . P A 1
C10A C 0.5596(6) 0.5683(7) 0.313(2) 0.0248(3) Uani 0.090(3) 1 d D . P A 2
H10A H 0.600353 0.596640 0.360816 0.030 Uiso 0.090(3) 1 calc R U P A 2
C11A C 0.5591(6) 0.4855(7) 0.305(3) 0.0313(4) Uani 0.090(3) 1 d D . P A 2
H11A H 0.602480 0.458124 0.341025 0.038 Uiso 0.090(3) 1 calc R U P A 2
C12 C 0.500000 0.44070(14) 0.250000 0.0335(5) Uani 1 2 d DS T P . .
H12 H 0.500000 0.384(2) 0.250000 0.045(10) Uiso 1 2 d S . P . .

loop_
_atom_site_aniso_label
_atom_site_aniso_U_11
_atom_site_aniso_U_22
_atom_site_aniso_U_33
_atom_site_aniso_U_23
_atom_site_aniso_U_13
_atom_site_aniso_U_12
Pd1 0.01025(6) 0.01148(6) 0.01375(6) 0.000 0.00117(4) 0.000
Cl1 0.01851(14) 0.01998(13) 0.01765(13) 0.00049(10) 0.00604(11) 0.00183(11)
N1 0.0110(4) 0.0130(4) 0.0151(4) 0.0002(3) -0.0022(3) 0.0002(4)
C1 0.0105(6) 0.0122(6) 0.0137(7) 0.000 0.0008(5) 0.000
C2 0.0148(6) 0.0118(5) 0.0188(5) -0.0003(4) -0.0024(4) -0.0003(4)
C3 0.0118(5) 0.0129(5) 0.0143(5) 0.0002(4) -0.0017(4) -0.0003(4)
C4 0.0132(5) 0.0125(5) 0.0141(5) 0.0003(4) -0.0001(4) -0.0008(4)
C5 0.0111(5) 0.0162(5) 0.0192(5) 0.0003(4) 0.0001(4) 0.0009(4)
C6 0.0148(5) 0.0181(5) 0.0189(6) 0.0021(4) -0.0023(4) 0.0027(5)
C7 0.0175(6) 0.0193(6) 0.0175(5) 0.0051(4) -0.0012(4) 0.0004(5)
C8 0.0128(5) 0.0174(5) 0.0159(5) 0.0029(4) -0.0002(4) -0.0009(4)
C9 0.0159(6) 0.0203(6) 0.0174(5) 0.0035(4) 0.0012(4) -0.0013(5)
F1 0.0229(4) 0.0457(6) 0.0170(4) 0.0087(4) -0.0040(3) -0.0056(4)
F2 0.0213(5) 0.0568(7) 0.0241(4) 0.0134(4) 0.0098(4) 0.0085(5)
F3 0.0685(8) 0.0179(4) 0.0293(5) 0.0070(4) 0.0037(5) -0.0087(5)
N2 0.0215(8) 0.0144(6) 0.0182(7) 0.000 0.0009(6) 0.000
C10 0.0249(8) 0.0186(6) 0.0310(9) 0.0019(6) 0.0024(6) 0.0059(6)
C11 0.0401(10) 0.0206(7) 0.0333(10) -0.0007(7) -0.0022(8) 0.0108(7)
C10A 0.0249(8) 0.0186(6) 0.0310(9) 0.0019(6) 0.0024(6) 0.0059(6)
C11A 0.0401(10) 0.0206(7) 0.0333(10) -0.0007(7) -0.0022(8) 0.0108(7)
C12 0.0553(17) 0.0177(9) 0.0275(11) 0.000 -0.0092(10) 0.000

loop_
_atom_type_symbol
_atom_type_description
_atom_type_scat_dispersion_real
_atom_type_scat_dispersion_imag
_atom_type_scat_source
C C 0.0033 0.0016 'International Tables Vol C Tables 4.2.6.8 and 6.1.1.4'
H H 0.0000 0.0000 'International Tables Vol C Tables 4.2.6.8 and 6.1.1.4'
N N 0.0061 0.0033 'International Tables Vol C Tables 4.2.6.8 and 6.1.1.4'
F F 0.0171 0.0103 'International Tables Vol C Tables 4.2.6.8 and 6.1.1.4'
Cl Cl 0.1484 0.1585 'International Tables Vol C Tables 4.2.6.8 and 6.1.1.4'
Pd Pd -0.9988 1.0072 'International Tables Vol C Tables 4.2.6.8 and 6.1.1.4'

loop_
_exptl_crystal_face_index_h
_exptl_crystal_face_index_k
_exptl_crystal_face_index_l
_exptl_crystal_face_perp_dist
1 -1 0 0.0175
-1 1 0 0.0194
0 0 1 0.0678
0 0 -1 0.0678
-2 -1 0 0.0228
1 2 0 0.0097
0 -1 0 0.0180
0 1 0 0.0097

loop_
_geom_angle_atom_site_label_1
_geom_angle_atom_site_label_2
_geom_angle_atom_site_label_3
_geom_angle
_geom_angle_site_symmetry_1
_geom_angle_site_symmetry_3
_geom_angle_publ_flag
Cl1 Pd1 Cl1 177.575(17) 3_655 . ?
C1 Pd1 Cl1 88.787(8) . 3_655 ?
C1 Pd1 Cl1 88.788(8) . . ?
C1 Pd1 N2 180.0 . . ?
N2 Pd1 Cl1 91.213(8) . 3_655 ?
N2 Pd1 Cl1 91.212(8) . . ?
C1 N1 C2 110.93(11) . . ?
C1 N1 C3 123.47(10) . . ?
C2 N1 C3 125.50(10) . . ?
N1 C1 Pd1 127.56(7) 3_655 . ?
N1 C1 Pd1 127.56(7) . . ?
N1 C1 N1 104.88(14) . 3_655 ?
N1 C2 H2 119.4(11) . . ?
C2 C2 N1 106.63(7) 3_655 . ?
C2 C2 H2 133.9(11) 3_655 . ?
C4 C3 N1 122.09(11) . . ?
C8 C3 N1 117.46(11) . . ?
C8 C3 C4 120.45(11) . . ?
C3 C4 C9 122.99(11) . . ?
C5 C4 C3 118.98(11) . . ?
C5 C4 C9 117.97(11) . . ?
C4 C5 H5 116.9(12) . . ?
C6 C5 C4 120.65(12) . . ?
C6 C5 H5 122.4(12) . . ?
C5 C6 H6 117.5(12) . . ?
C7 C6 C5 119.81(12) . . ?
C7 C6 H6 122.6(12) . . ?
C6 C7 H7 118.7(15) . . ?
C6 C7 C8 120.24(12) . . ?
C8 C7 H7 121.0(15) . . ?
C3 C8 H8 119.1(12) . . ?
C7 C8 C3 119.86(12) . . ?
C7 C8 H8 121.0(12) . . ?
F1 C9 C4 113.96(11) . . ?
F1 C9 F2 106.28(11) . . ?
F1 C9 F3 106.13(12) . . ?
F2 C9 C4 112.21(11) . . ?
F2 C9 F3 106.51(12) . . ?
F3 C9 C4 111.24(11) . . ?
C10 N2 Pd1 121.00(10) 3_655 . ?
C10 N2 Pd1 121.00(10) . . ?
C10 N2 C10 118.0(2) . 3_655 ?
C10A N2 Pd1 118.5(5) 3_655 . ?
C10A N2 Pd1 118.5(5) . . ?
C10A N2 C10A 122.9(11) 3_655 . ?
N2 C10 H10 115.0(13) . . ?
N2 C10 C11 122.22(18) . . ?
C11 C10 H10 122.7(13) . . ?
C10 C11 H11 114.7(14) . . ?
C12 C11 C10 119.46(19) . . ?
C12 C11 H11 125.8(14) . . ?
N2 C10A H10A 121.4 . . ?
N2 C10A C11A 117.2(11) . . ?
C11A C10A H10A 121.4 . . ?
C10A C11A H11A 117.8 . . ?
C12 C11A C10A 124.4(11) . . ?
C12 C11A H11A 117.8 . . ?
C11 C12 C11 118.7(2) 3_655 . ?
C11 C12 H12 120.67(11) 3_655 . ?
C11 C12 H12 120.67(11) . . ?
C11A C12 C11A 113.7(11) . 3_655 ?
C11A C12 H12 123.2(6) 3_655 . ?
C11A C12 H12 123.2(6) . . ?

loop_
_geom_bond_atom_site_label_1
_geom_bond_atom_site_label_2
_geom_bond_distance
_geom_bond_site_symmetry_2
_geom_bond_publ_flag
Pd1 Cl1 2.2988(3) 3_655 ?
Pd1 Cl1 2.2988(3) . ?
Pd1 C1 1.9601(17) . ?
Pd1 N2 2.0943(16) . ?
N1 C1 1.3555(14) . ?
N1 C2 1.3929(16) . ?
N1 C3 1.4377(16) . ?
C2 C2 1.352(3) 3_655 ?
C2 H2 0.897(19) . ?
C3 C4 1.3978(17) . ?
C3 C8 1.3899(17) . ?
C4 C5 1.3944(18) . ?
C4 C9 1.5017(18) . ?
C5 H5 0.947(19) . ?
C5 C6 1.3891(18) . ?
C6 H6 0.97(2) . ?
C6 C7 1.3876(19) . ?
C7 H7 0.97(2) . ?
C7 C8 1.3892(18) . ?
C8 H8 0.916(18) . ?
C9 F1 1.3334(16) . ?
C9 F2 1.3354(16) . ?
C9 F3 1.3422(17) . ?
N2 C10 1.3455(19) 3_655 ?
N2 C10 1.3455(19) . ?
N2 C10A 1.345(4) . ?
N2 C10A 1.345(4) 3_655 ?
C10 H10 0.99(2) . ?
C10 C11 1.392(2) . ?
C11 H11 0.97(2) . ?
C11 C12 1.375(2) . ?
C10A H10A 0.9500 . ?
C10A C11A 1.392(4) . ?
C11A H11A 0.9500 . ?
C11A C12 1.375(4) . ?
C12 H12 0.96(4) . ?

loop_
_geom_torsion_atom_site_label_1
_geom_torsion_atom_site_label_2
_geom_torsion_atom_site_label_3
_geom_torsion_atom_site_label_4
_geom_torsion
_geom_torsion_site_symmetry_1
_geom_torsion_site_symmetry_2
_geom_torsion_site_symmetry_3
_geom_torsion_site_symmetry_4
_geom_torsion_publ_flag
Pd1 N2 C10 C11 180.00(14) . . . . ?
Pd1 N2 C10A C11A -177.7(14) . . . . ?
N1 C3 C4 C5 179.04(11) . . . . ?
N1 C3 C4 C9 1.83(18) . . . . ?
N1 C3 C8 C7 -179.31(12) . . . . ?
C1 N1 C2 C2 -0.19(17) . . . 3_655 ?
C1 N1 C3 C4 114.94(13) . . . . ?
C1 N1 C3 C8 -65.39(15) . . . . ?
C2 N1 C1 Pd1 -179.93(7) . . . . ?
C2 N1 C1 N1 0.07(7) . . . 3_655 ?
C2 N1 C3 C4 -69.01(17) . . . . ?
C2 N1 C3 C8 110.66(14) . . . . ?
C3 N1 C1 Pd1 -3.37(13) . . . . ?
C3 N1 C1 N1 176.63(13) . . . 3_655 ?
C3 N1 C2 C2 -176.67(13) . . . 3_655 ?
C3 C4 C5 C6 0.81(19) . . . . ?
C3 C4 C9 F1 -37.29(18) . . . . ?
C3 C4 C9 F2 -158.14(12) . . . . ?
C3 C4 C9 F3 82.64(16) . . . . ?
C4 C3 C8 C7 0.37(19) . . . . ?
C4 C5 C6 C7 -0.7(2) . . . . ?
C5 C4 C9 F1 145.47(12) . . . . ?
C5 C4 C9 F2 24.61(17) . . . . ?
C5 C4 C9 F3 -94.60(15) . . . . ?
C5 C6 C7 C8 0.5(2) . . . . ?
C6 C7 C8 C3 -0.3(2) . . . . ?
C8 C3 C4 C5 -0.62(18) . . . . ?
C8 C3 C4 C9 -177.84(12) . . . . ?
C9 C4 C5 C6 178.16(12) . . . . ?
N2 C10 C11 C12 0.0(3) . . . . ?
N2 C10A C11A C12 -5(3) . . . . ?
C10 N2 C10 C11 0.00(14) 3_655 . . . ?
C10 C11 C12 C11 0.00(13) . . . 3_655 ?
C10A N2 C10A C11A 2.3(14) 3_655 . . . ?
C10A C11A C12 C11A 2.5(15) . . . 3_655 ?

loop_
_exptl_oxdiff_crystal_face_indexfrac_h
_exptl_oxdiff_crystal_face_indexfrac_k
_exptl_oxdiff_crystal_face_indexfrac_l
_exptl_oxdiff_crystal_face_x
_exptl_oxdiff_crystal_face_y
_exptl_oxdiff_crystal_face_z
0.9998 -0.9987 0.0000 -0.0142 -0.0531 0.0170
-0.9998 0.9987 -0.0000 0.0142 0.0531 -0.0170
0.0013 -0.0002 0.9994 0.0048 0.0274 0.0896
-0.0013 0.0002 -0.9994 -0.0048 -0.0274 -0.0896
-1.9974 -1.0000 0.0004 -0.0777 0.0421 -0.0087
0.9977 1.9987 -0.0004 0.0919 0.0110 -0.0083
0.0007 -0.9991 0.0001 -0.0354 -0.0214 0.0084
-0.0007 0.9991 -0.0001 0.0354 0.0214 -0.0084
